data_7702626
loop_
_publ_author_name
'Mao, Zong-Wan'
'Heinemann, Frank W.'
'Liehr, G\"unther'
'Eldik, Rudi van'

_publ_section_title
;
 Complex-formation reactions of Cu(ii) and Zn(ii) 2,2&#x2032;-bipyridine
 and 1,10-phenanthroline complexes with bicarbonate. Identification of
 different carbonate coordination modes
;
_journal_issue 24
_journal_name_full 'Journal of the Chemical Society, Dalton Transactions'
_journal_page_first 3652
_journal_paper_doi 10.1039/b103942n
_journal_year 2001
_chemical_formula_sum 'C52 H41 Cl2 Cu2 N9 O13'
_chemical_formula_weight 1197.92
_space_group_IT_number 14
_space_group_name_Hall '-P 2ybc'
_space_group_name_H-M_alt 'P 1 21/c 1'
_symmetry_cell_setting monoclinic
_symmetry_space_group_name_H-M 'P 1 21/c 1'
_atom_sites_solution_hydrogens difmap
_atom_sites_solution_primary direct
_atom_sites_solution_secondary difmap
_audit_creation_method SHELXL-97
_cell_angle_alpha 90.0
_cell_angle_beta 91.4(1)
_cell_angle_gamma 90.0
_cell_formula_units_Z 4
_cell_length_a 11.44(1)
_cell_length_b 21.57(1)
_cell_length_c 20.26(1)
_cell_measurement_reflns_used 25
_cell_measurement_temperature 293(2)
_cell_volume 4998(6)
_computing_cell_refinement 'PWCOM 6.6 (Gomm, 1993)'
_computing_data_collection 'PWCOM 6.6 (Gomm, 1993)'
_computing_data_reduction 'INREAD (Liehr, 1981)'
_computing_molecular_graphics 'SHELXTL 5.1 (Bruker AXS, 1998)'
_computing_publication_material 'SHELXTL 5.1 (Bruker AXS, 1998)'
_computing_structure_refinement 'SHELXTL 5.1 (Bruker AXS, 1998)'
_computing_structure_solution 'SHELXS-86 (Sheldrick, 1990)'
_diffrn_ambient_temperature 293(2)
_diffrn_measured_fraction_theta_full 0.995
_diffrn_measured_fraction_theta_max 0.995
_diffrn_measurement_device_type 'Philips PW1100/10'
_diffrn_measurement_method \w/2\q-scan
_diffrn_radiation_monochromator graphite
_diffrn_radiation_source 'fine-focus sealed tube'
_diffrn_radiation_type MoK\a
_diffrn_radiation_wavelength 0.71073
_diffrn_reflns_av_R_equivalents 0.0519
_diffrn_reflns_av_sigmaI/netI 0.0644
_diffrn_reflns_limit_h_max 13
_diffrn_reflns_limit_h_min 0
_diffrn_reflns_limit_k_max 25
_diffrn_reflns_limit_k_min -25
_diffrn_reflns_limit_l_max 24
_diffrn_reflns_limit_l_min -24
_diffrn_reflns_number 17510
_diffrn_reflns_theta_full 25.01
_diffrn_reflns_theta_max 25.01
_diffrn_reflns_theta_min 2.60
_diffrn_standards_decay_% 0
_diffrn_standards_interval_count 100
_diffrn_standards_number 3
_exptl_absorpt_coefficient_mu 1.036
_exptl_absorpt_correction_type none
_exptl_crystal_colour blue-green
_exptl_crystal_density_diffrn 1.592
_exptl_crystal_density_method 'not measured'
_exptl_crystal_description block
_exptl_crystal_F_000 2448
_exptl_crystal_size_max 0.73
_exptl_crystal_size_mid 0.33
_exptl_crystal_size_min 0.28
_refine_diff_density_max 0.688
_refine_diff_density_min -0.482
_refine_diff_density_rms 0.082
_refine_ls_extinction_method none
_refine_ls_goodness_of_fit_ref 1.051
_refine_ls_hydrogen_treatment 'refxyz except solvate DMF hydrogen atoms noref'
_refine_ls_matrix_type full
_refine_ls_number_parameters 799
_refine_ls_number_reflns 8772
_refine_ls_number_restraints 0
_refine_ls_restrained_S_all 1.051
_refine_ls_R_factor_all 0.0887
_refine_ls_R_factor_gt 0.0453
_refine_ls_shift/su_max 0.001
_refine_ls_shift/su_mean 0.000
_refine_ls_structure_factor_coef Fsqd
_refine_ls_weighting_details 'calc w=1/[\s^2^(Fo^2^)+(0.0407P)^2^+8.2031P] where P=(Fo^2^+2Fc^2^)/3'
_refine_ls_weighting_scheme calc
_refine_ls_wR_factor_gt 0.0968
_refine_ls_wR_factor_ref 0.1188
_reflns_number_gt 5826
_reflns_number_total 8772
_reflns_threshold_expression >2sigma(I)
_cod_data_source_file b103942n.txt
_cod_data_source_block maon12
_cod_original_sg_symbol_H-M P2(1)/c
_cod_database_code 7702626

loop_
_symmetry_equiv_pos_as_xyz
'x, y, z'
'-x, y+1/2, -z+1/2'
'-x, -y, -z'
'x, -y-1/2, z-1/2'

loop_
_atom_site_label
_atom_site_type_symbol
_atom_site_fract_x
_atom_site_fract_y
_atom_site_fract_z
_atom_site_U_iso_or_equiv
_atom_site_adp_type
_atom_site_occupancy
_atom_site_symmetry_multiplicity
_atom_site_calc_flag
Cu1 Cu 0.91575(4) 0.20368(2) 0.29280(2) 0.02360(14) Uani 1 1 d
Cu2 Cu 0.55845(4) 0.25376(2) 0.13038(3) 0.02573(14) Uani 1 1 d
N1 N 0.9635(3) 0.13764(16) 0.22869(17) 0.0285(8) Uani 1 1 d
N12 N 1.0929(3) 0.21556(17) 0.30038(18) 0.0305(9) Uani 1 1 d
N21 N 0.8893(3) 0.28615(16) 0.33929(16) 0.0222(8) Uani 1 1 d
N32 N 0.8981(3) 0.17269(16) 0.39631(17) 0.0271(8) Uani 1 1 d
N41 N 0.3617(3) 0.26149(16) 0.12481(18) 0.0288(8) Uani 1 1 d
N52 N 0.5312(3) 0.33769(16) 0.17330(18) 0.0280(8) Uani 1 1 d
N61 N 0.5721(3) 0.28445(17) 0.03623(18) 0.0296(8) Uani 1 1 d
N72 N 0.5768(3) 0.17070(16) 0.08466(18) 0.0286(8) Uani 1 1 d
O11 O 0.7506(2) 0.19041(13) 0.27593(14) 0.0273(7) Uani 1 1 d
O12 O 0.5950(2) 0.21686(13) 0.21560(14) 0.0268(7) Uani 1 1 d
O13 O 0.7711(2) 0.25490(13) 0.19048(14) 0.0277(7) Uani 1 1 d
C2 C 0.8964(5) 0.1002(2) 0.1921(2) 0.0365(12) Uani 1 1 d
C3 C 0.9432(6) 0.0601(2) 0.1455(3) 0.0467(15) Uani 1 1 d
C4 C 1.0609(6) 0.0575(2) 0.1379(3) 0.0474(15) Uani 1 1 d
C5 C 1.1358(5) 0.0932(2) 0.1785(2) 0.0392(12) Uani 1 1 d
C6 C 1.2615(6) 0.0915(3) 0.1786(3) 0.0566(18) Uani 1 1 d
C7 C 1.3270(6) 0.1280(3) 0.2175(3) 0.0594(17) Uani 1 1 d
C8 C 1.2735(4) 0.1727(3) 0.2598(3) 0.0449(13) Uani 1 1 d
C9 C 1.3371(4) 0.2165(3) 0.2984(3) 0.0529(16) Uani 1 1 d
C10 C 1.2789(4) 0.2567(3) 0.3366(3) 0.0507(14) Uani 1 1 d
C11 C 1.1560(4) 0.2552(3) 0.3368(2) 0.0400(12) Uani 1 1 d
C13 C 1.1517(4) 0.1747(2) 0.2628(2) 0.0323(10) Uani 1 1 d
C14 C 1.0813(4) 0.1336(2) 0.2224(2) 0.0310(10) Uani 1 1 d
C15 C 0.7075(3) 0.22228(18) 0.2261(2) 0.0228(9) Uani 1 1 d
C22 C 0.8875(4) 0.3412(2) 0.3104(2) 0.0283(10) Uani 1 1 d
C23 C 0.8844(4) 0.3967(2) 0.3463(3) 0.0380(12) Uani 1 1 d
C24 C 0.8798(4) 0.3943(2) 0.4136(2) 0.0359(12) Uani 1 1 d
C25 C 0.8781(3) 0.3367(2) 0.4452(2) 0.0271(10) Uani 1 1 d
C26 C 0.8687(4) 0.3296(3) 0.5156(2) 0.0350(11) Uani 1 1 d
C27 C 0.8650(4) 0.2732(3) 0.5438(2) 0.0377(13) Uani 1 1 d
C28 C 0.8752(4) 0.2176(2) 0.5053(2) 0.0334(11) Uani 1 1 d
C29 C 0.8738(4) 0.1575(3) 0.5318(3) 0.0452(14) Uani 1 1 d
C30 C 0.8834(5) 0.1074(3) 0.4909(3) 0.0476(14) Uani 1 1 d
C31 C 0.8960(4) 0.1170(2) 0.4233(3) 0.0404(13) Uani 1 1 d
C33 C 0.8857(3) 0.2227(2) 0.4365(2) 0.0255(9) Uani 1 1 d
C34 C 0.8845(3) 0.2832(2) 0.4064(2) 0.0246(9) Uani 1 1 d
C42 C 0.2788(4) 0.2269(2) 0.0959(2) 0.0338(11) Uani 1 1 d
C43 C 0.1597(4) 0.2383(2) 0.1036(3) 0.0399(12) Uani 1 1 d
C44 C 0.1249(4) 0.2852(2) 0.1439(3) 0.0407(13) Uani 1 1 d
C45 C 0.2092(4) 0.3238(2) 0.1747(2) 0.0339(11) Uani 1 1 d
C46 C 0.1837(5) 0.3757(2) 0.2160(3) 0.0439(13) Uani 1 1 d
C47 C 0.2684(5) 0.4128(2) 0.2408(3) 0.0430(13) Uani 1 1 d
C48 C 0.3887(4) 0.4023(2) 0.2271(2) 0.0365(11) Uani 1 1 d
C49 C 0.4804(5) 0.4425(2) 0.2475(3) 0.0441(13) Uani 1 1 d
C50 C 0.5928(5) 0.4297(2) 0.2310(3) 0.0426(13) Uani 1 1 d
C51 C 0.6158(4) 0.3761(2) 0.1941(3) 0.0364(12) Uani 1 1 d
C53 C 0.4182(4) 0.35067(19) 0.1890(2) 0.0275(10) Uani 1 1 d
C54 C 0.3280(4) 0.31050(19) 0.1624(2) 0.0280(10) Uani 1 1 d
C62 C 0.5754(4) 0.3422(2) 0.0132(3) 0.0383(12) Uani 1 1 d
C63 C 0.5837(4) 0.3561(3) -0.0540(3) 0.0433(13) Uani 1 1 d
C64 C 0.5865(4) 0.3085(3) -0.0985(3) 0.0424(13) Uani 1 1 d
C65 C 0.5804(4) 0.2467(2) -0.0766(2) 0.0326(10) Uani 1 1 d
C66 C 0.5835(4) 0.1935(3) -0.1193(3) 0.0401(13) Uani 1 1 d
C67 C 0.5840(4) 0.1362(3) -0.0945(3) 0.0422(13) Uani 1 1 d
C68 C 0.5844(4) 0.1246(2) -0.0245(2) 0.0339(11) Uani 1 1 d
C69 C 0.5966(4) 0.0662(2) 0.0048(3) 0.0382(12) Uani 1 1 d
C70 C 0.5987(4) 0.0612(2) 0.0725(3) 0.0383(12) Uani 1 1 d
C71 C 0.5876(4) 0.1143(2) 0.1111(2) 0.0308(11) Uani 1 1 d
C73 C 0.5767(3) 0.1760(2) 0.0178(2) 0.0278(10) Uani 1 1 d
C74 C 0.5745(3) 0.2375(2) -0.0085(2) 0.0268(10) Uani 1 1 d
Cl2 Cl 0.92230(12) 0.01630(6) 0.66669(6) 0.0428(3) Uani 1 1 d
O21 O 0.8909(4) 0.07936(19) 0.6754(2) 0.0715(13) Uani 1 1 d
O22 O 1.0173(4) 0.0000(2) 0.7093(2) 0.0793(14) Uani 1 1 d
O23 O 0.9536(7) 0.0083(3) 0.6018(2) 0.155(3) Uani 1 1 d
O24 O 0.8288(5) -0.0222(3) 0.6825(4) 0.142(3) Uani 1 1 d
Cl3 Cl 0.22215(10) 0.08661(5) -0.03383(6) 0.0382(3) Uani 1 1 d
O31 O 0.1430(4) 0.0368(2) -0.0234(2) 0.0758(13) Uani 1 1 d
O32 O 0.3119(3) 0.08438(18) 0.0166(2) 0.0653(12) Uani 1 1 d
O33 O 0.1635(4) 0.14469(19) -0.0302(2) 0.0700(13) Uani 1 1 d
O34 O 0.2722(5) 0.0785(2) -0.0966(2) 0.0898(16) Uani 1 1 d
N80 N 0.7226(7) 0.5582(4) -0.0102(5) 0.114(3) Uani 1 1 d
O80 O 0.6520(6) 0.4948(3) -0.0953(3) 0.121(2) Uani 1 1 d
C80 C 0.7135(9) 0.5365(6) -0.0714(7) 0.130(4) Uani 1 1 d
C81 C 0.7883(16) 0.6071(7) 0.0077(10) 0.334(15) Uani 1 1 d
C82 C 0.6551(6) 0.5265(5) 0.0407(5) 0.101(3) Uani 1 1 d
O1 O 0.6324(4) 0.07367(18) 0.2790(2) 0.0729(13) Uani 1 1 d
H2 H 0.820(5) 0.101(3) 0.199(3) 0.080 Uiso 1 1 d
H3 H 0.895(5) 0.040(3) 0.124(3) 0.080 Uiso 1 1 d
H4 H 1.099(5) 0.033(3) 0.103(3) 0.080 Uiso 1 1 d
H6 H 1.294(5) 0.064(3) 0.153(3) 0.080 Uiso 1 1 d
H7 H 1.404(5) 0.128(3) 0.216(3) 0.080 Uiso 1 1 d
H9 H 1.418(5) 0.216(3) 0.298(3) 0.080 Uiso 1 1 d
H10 H 1.314(5) 0.287(3) 0.364(3) 0.080 Uiso 1 1 d
H11 H 1.118(5) 0.281(3) 0.362(3) 0.080 Uiso 1 1 d
H22 H 0.889(5) 0.337(3) 0.264(3) 0.080 Uiso 1 1 d
H23 H 0.878(5) 0.432(3) 0.325(3) 0.080 Uiso 1 1 d
H24 H 0.882(5) 0.431(3) 0.440(3) 0.080 Uiso 1 1 d
H26 H 0.861(5) 0.368(3) 0.540(3) 0.080 Uiso 1 1 d
H27 H 0.857(5) 0.268(3) 0.584(3) 0.080 Uiso 1 1 d
H29 H 0.865(5) 0.157(3) 0.575(3) 0.080 Uiso 1 1 d
H30 H 0.875(5) 0.068(3) 0.505(3) 0.080 Uiso 1 1 d
H31 H 0.900(5) 0.087(3) 0.399(3) 0.080 Uiso 1 1 d
H42 H 0.308(5) 0.194(3) 0.068(3) 0.080 Uiso 1 1 d
H43 H 0.107(5) 0.214(3) 0.079(3) 0.080 Uiso 1 1 d
H44 H 0.051(5) 0.295(3) 0.154(3) 0.080 Uiso 1 1 d
H46 H 0.106(5) 0.379(3) 0.225(3) 0.080 Uiso 1 1 d
H47 H 0.248(5) 0.449(3) 0.269(3) 0.080 Uiso 1 1 d
H49 H 0.459(5) 0.474(3) 0.272(3) 0.080 Uiso 1 1 d
H50 H 0.654(5) 0.454(3) 0.242(3) 0.080 Uiso 1 1 d
H51 H 0.686(5) 0.367(3) 0.185(3) 0.080 Uiso 1 1 d
H62 H 0.572(5) 0.371(3) 0.047(3) 0.080 Uiso 1 1 d
H63 H 0.584(5) 0.396(3) -0.067(3) 0.080 Uiso 1 1 d
H64 H 0.588(5) 0.315(3) -0.139(3) 0.080 Uiso 1 1 d
H66 H 0.583(5) 0.200(3) -0.163(3) 0.080 Uiso 1 1 d
H67 H 0.590(5) 0.101(3) -0.119(3) 0.080 Uiso 1 1 d
H69 H 0.608(5) 0.030(3) -0.019(3) 0.080 Uiso 1 1 d
H70 H 0.610(5) 0.028(3) 0.093(3) 0.080 Uiso 1 1 d
H71 H 0.589(5) 0.114(3) 0.153(3) 0.080 Uiso 1 1 d
H1A H 0.6689 0.1053 0.2830 0.080 Uiso 1 1 d
H1B H 0.5812 0.0769 0.2633 0.080 Uiso 1 1 d
H80 H 0.7705 0.5613 -0.1020 0.080 Uiso 1 1 d
H81A H 0.7775 0.6366 -0.0130 0.080 Uiso 1 1 d
H81B H 0.8609 0.5897 0.0028 0.080 Uiso 1 1 d
H81C H 0.7861 0.6108 0.0538 0.080 Uiso 1 1 d
H82A H 0.6502 0.5528 0.0879 0.080 Uiso 1 1 d
H82B H 0.6792 0.4806 0.0425 0.080 Uiso 1 1 d
H82C H 0.5780 0.5204 0.0271 0.080 Uiso 1 1 d

loop_
_atom_site_aniso_label
_atom_site_aniso_U_11
_atom_site_aniso_U_22
_atom_site_aniso_U_33
_atom_site_aniso_U_23
_atom_site_aniso_U_13
_atom_site_aniso_U_12
Cu1 0.0225(3) 0.0281(3) 0.0203(3) -0.0034(2) -0.0001(2) 0.0008(2)
Cu2 0.0249(3) 0.0248(3) 0.0274(3) -0.0022(2) -0.0019(2) 0.0023(2)
N1 0.036(2) 0.029(2) 0.0204(19) -0.0005(16) -0.0017(16) 0.0040(16)
N12 0.0256(19) 0.041(2) 0.025(2) -0.0051(17) 0.0027(16) 0.0027(17)
N21 0.0168(17) 0.029(2) 0.0211(19) -0.0036(16) 0.0003(14) 0.0003(14)
N32 0.0252(19) 0.030(2) 0.026(2) 0.0067(17) 0.0001(15) 0.0036(16)
N41 0.0285(19) 0.027(2) 0.030(2) -0.0015(17) -0.0043(16) 0.0023(16)
N52 0.0282(19) 0.0271(19) 0.028(2) -0.0003(16) -0.0062(16) -0.0007(16)
N61 0.0278(19) 0.031(2) 0.030(2) 0.0039(17) 0.0013(16) 0.0020(16)
N72 0.0235(19) 0.030(2) 0.032(2) -0.0034(17) 0.0002(15) 0.0019(16)
O11 0.0273(16) 0.0309(16) 0.0236(16) 0.0033(13) -0.0019(12) -0.0003(13)
O12 0.0220(15) 0.0298(16) 0.0285(17) 0.0007(13) -0.0038(12) 0.0019(12)
O13 0.0277(15) 0.0326(16) 0.0229(16) 0.0043(14) 0.0041(12) 0.0014(13)
C2 0.054(3) 0.027(2) 0.028(3) 0.002(2) -0.008(2) 0.009(2)
C3 0.088(5) 0.027(3) 0.025(3) -0.001(2) -0.013(3) 0.007(3)
C4 0.087(5) 0.028(3) 0.028(3) 0.007(2) 0.021(3) 0.019(3)
C5 0.066(3) 0.026(3) 0.027(3) 0.007(2) 0.017(2) 0.014(2)
C6 0.071(4) 0.041(3) 0.060(4) 0.013(3) 0.042(3) 0.024(3)
C7 0.044(3) 0.063(4) 0.072(4) 0.010(4) 0.025(3) 0.018(3)
C8 0.029(3) 0.057(3) 0.049(3) 0.012(3) 0.016(2) 0.014(2)
C9 0.021(2) 0.080(4) 0.057(4) 0.011(3) 0.000(2) 0.002(3)
C10 0.032(3) 0.071(4) 0.049(4) -0.003(3) -0.003(2) -0.007(3)
C11 0.030(3) 0.056(3) 0.034(3) -0.006(3) -0.002(2) -0.004(2)
C13 0.031(2) 0.036(3) 0.030(3) 0.007(2) 0.005(2) 0.008(2)
C14 0.043(3) 0.027(2) 0.023(2) 0.0072(19) 0.012(2) 0.010(2)
C15 0.025(2) 0.023(2) 0.021(2) -0.0065(18) 0.0000(18) 0.0016(17)
C22 0.031(2) 0.029(2) 0.025(2) 0.000(2) -0.0002(19) -0.0037(19)
C23 0.046(3) 0.032(3) 0.036(3) 0.000(2) 0.001(2) -0.009(2)
C24 0.040(3) 0.030(3) 0.038(3) -0.011(2) 0.001(2) -0.005(2)
C25 0.021(2) 0.037(3) 0.024(2) -0.007(2) 0.0011(17) -0.0009(19)
C26 0.024(2) 0.055(3) 0.026(3) -0.014(2) 0.0004(19) -0.003(2)
C27 0.022(2) 0.074(4) 0.017(2) -0.004(3) -0.0027(19) -0.001(2)
C28 0.019(2) 0.058(3) 0.023(2) 0.008(2) -0.0040(18) -0.001(2)
C29 0.039(3) 0.068(4) 0.029(3) 0.019(3) -0.001(2) -0.003(3)
C30 0.048(3) 0.050(3) 0.045(3) 0.028(3) -0.009(3) -0.001(3)
C31 0.037(3) 0.037(3) 0.047(3) 0.009(2) -0.006(2) 0.010(2)
C33 0.017(2) 0.040(3) 0.019(2) 0.0019(19) -0.0030(16) -0.0005(18)
C34 0.0143(19) 0.039(3) 0.021(2) 0.0001(19) 0.0008(16) -0.0003(18)
C42 0.029(2) 0.032(3) 0.040(3) -0.002(2) -0.006(2) -0.001(2)
C43 0.026(2) 0.044(3) 0.049(3) 0.006(3) -0.009(2) -0.003(2)
C44 0.025(2) 0.048(3) 0.049(3) 0.016(3) 0.000(2) 0.004(2)
C45 0.030(2) 0.037(3) 0.035(3) 0.007(2) -0.001(2) 0.008(2)
C46 0.040(3) 0.043(3) 0.050(3) 0.003(3) 0.012(3) 0.014(3)
C47 0.048(3) 0.038(3) 0.043(3) -0.002(2) 0.009(2) 0.016(3)
C48 0.043(3) 0.037(3) 0.029(3) -0.004(2) -0.004(2) 0.012(2)
C49 0.061(4) 0.030(3) 0.041(3) -0.011(2) -0.011(3) 0.011(2)
C50 0.053(3) 0.032(3) 0.043(3) -0.005(2) -0.017(3) 0.003(2)
C51 0.033(3) 0.035(3) 0.041(3) -0.001(2) -0.007(2) 0.003(2)
C53 0.030(2) 0.026(2) 0.027(2) -0.0029(19) -0.0023(18) 0.0055(19)
C54 0.028(2) 0.026(2) 0.030(2) 0.0055(19) -0.0019(19) 0.0069(18)
C62 0.043(3) 0.034(3) 0.038(3) 0.003(2) 0.004(2) 0.000(2)
C63 0.044(3) 0.045(3) 0.041(3) 0.013(3) 0.006(2) 0.000(2)
C64 0.033(3) 0.060(4) 0.034(3) 0.010(3) 0.004(2) 0.000(2)
C65 0.020(2) 0.050(3) 0.028(3) 0.002(2) -0.0017(18) -0.004(2)
C66 0.031(3) 0.061(4) 0.028(3) -0.008(3) -0.003(2) -0.002(2)
C67 0.032(3) 0.054(3) 0.040(3) -0.022(3) -0.003(2) -0.002(2)
C68 0.025(2) 0.041(3) 0.035(3) -0.014(2) -0.001(2) -0.002(2)
C69 0.032(3) 0.036(3) 0.047(3) -0.012(2) -0.001(2) 0.000(2)
C70 0.034(3) 0.029(3) 0.051(3) -0.003(2) 0.001(2) 0.001(2)
C71 0.022(2) 0.032(3) 0.038(3) 0.002(2) 0.000(2) 0.0004(19)
C73 0.016(2) 0.035(2) 0.032(3) -0.004(2) -0.0005(18) -0.0011(18)
C74 0.019(2) 0.034(3) 0.027(2) -0.003(2) -0.0008(17) -0.0024(18)
Cl2 0.0620(8) 0.0352(7) 0.0311(7) 0.0040(5) -0.0003(6) 0.0070(6)
O21 0.095(3) 0.057(3) 0.062(3) -0.013(2) -0.005(2) 0.032(2)
O22 0.076(3) 0.069(3) 0.091(4) 0.037(3) -0.038(3) -0.008(2)
O23 0.294(9) 0.129(5) 0.043(3) 0.023(3) 0.043(4) 0.146(6)
O24 0.105(4) 0.120(5) 0.197(7) 0.082(5) -0.074(4) -0.059(4)
Cl3 0.0426(7) 0.0366(6) 0.0354(7) -0.0050(5) -0.0006(5) 0.0042(5)
O31 0.089(3) 0.073(3) 0.066(3) -0.018(2) 0.007(2) -0.038(3)
O32 0.057(2) 0.062(3) 0.075(3) -0.013(2) -0.030(2) 0.014(2)
O33 0.069(3) 0.062(3) 0.078(3) -0.021(2) -0.021(2) 0.029(2)
O34 0.140(4) 0.085(3) 0.047(3) 0.007(2) 0.040(3) 0.024(3)
N80 0.088(5) 0.093(5) 0.159(8) 0.044(6) -0.061(6) -0.017(4)
O80 0.164(6) 0.069(4) 0.130(6) 0.015(4) -0.011(5) -0.028(4)
C80 0.110(8) 0.106(9) 0.172(12) 0.092(9) -0.026(8) -0.010(6)
C81 0.34(2) 0.227(15) 0.42(3) 0.218(17) -0.31(2) -0.199(16)
C82 0.054(4) 0.129(7) 0.120(7) -0.005(6) 0.008(4) 0.011(5)
O1 0.086(3) 0.051(2) 0.082(3) -0.014(2) 0.009(2) -0.032(2)

loop_
_atom_type_symbol
_atom_type_description
_atom_type_scat_dispersion_real
_atom_type_scat_dispersion_imag
_atom_type_scat_source
C C 0.0033 0.0016 'International Tables Vol C Tables 4.2.6.8 and 6.1.1.4'
H H 0.0000 0.0000 'International Tables Vol C Tables 4.2.6.8 and 6.1.1.4'
N N 0.0061 0.0033 'International Tables Vol C Tables 4.2.6.8 and 6.1.1.4'
O O 0.0106 0.0060 'International Tables Vol C Tables 4.2.6.8 and 6.1.1.4'
Cl Cl 0.1484 0.1585 'International Tables Vol C Tables 4.2.6.8 and 6.1.1.4'
Cu Cu 0.3201 1.2651 'International Tables Vol C Tables 4.2.6.8 and 6.1.1.4'

loop_
_geom_angle_atom_site_label_1
_geom_angle_atom_site_label_2
_geom_angle_atom_site_label_3
_geom_angle
O11 Cu1 N1 93.49(15)
O11 Cu1 N21 93.18(13)
N1 Cu1 N21 164.04(14)
O11 Cu1 N12 173.95(13)
N1 Cu1 N12 81.53(16)
N21 Cu1 N12 90.80(14)
O11 Cu1 N32 90.65(15)
N1 Cu1 N32 115.47(14)
N21 Cu1 N32 78.92(14)
N12 Cu1 N32 94.58(16)
O12 Cu2 N61 162.18(13)
O12 Cu2 N72 91.23(14)
N61 Cu2 N72 81.24(15)
O12 Cu2 N52 90.95(13)
N61 Cu2 N52 97.33(15)
N72 Cu2 N52 176.72(14)
O12 Cu2 N41 105.56(15)
N61 Cu2 N41 91.62(16)
N72 Cu2 N41 99.01(14)
N52 Cu2 N41 78.04(14)
C2 N1 C14 118.0(4)
C2 N1 Cu1 128.9(3)
C14 N1 Cu1 113.1(3)
C11 N12 C13 117.4(4)
C11 N12 Cu1 130.2(3)
C13 N12 Cu1 112.4(3)
C22 N21 C34 118.8(4)
C22 N21 Cu1 125.4(3)
C34 N21 Cu1 115.5(3)
C31 N32 C33 118.0(4)
C31 N32 Cu1 132.0(3)
C33 N32 Cu1 109.9(3)
C42 N41 C54 118.2(4)
C42 N41 Cu2 132.8(3)
C54 N41 Cu2 108.9(3)
C51 N52 C53 118.8(4)
C51 N52 Cu2 124.7(3)
C53 N52 Cu2 115.9(3)
C62 N61 C74 117.5(4)
C62 N61 Cu2 129.7(3)
C74 N61 Cu2 112.7(3)
C71 N72 C73 118.4(4)
C71 N72 Cu2 129.1(3)
C73 N72 Cu2 112.5(3)
C15 O11 Cu1 114.0(3)
C15 O12 Cu2 107.4(3)
N1 C2 C3 121.9(5)
N1 C2 H2 117(4)
C3 C2 H2 121(4)
C4 C3 C2 119.9(5)
C4 C3 H3 125(5)
C2 C3 H3 115(5)
C3 C4 C5 120.3(5)
C3 C4 H4 123(3)
C5 C4 H4 116(3)
C4 C5 C14 116.0(5)
C4 C5 C6 125.7(5)
C14 C5 C6 118.3(5)
C7 C6 C5 122.3(5)
C7 C6 H6 121(4)
C5 C6 H6 117(4)
C6 C7 C8 120.6(6)
C6 C7 H7 123(4)
C8 C7 H7 117(4)
C13 C8 C9 117.1(5)
C13 C8 C7 119.1(6)
C9 C8 C7 123.8(5)
C10 C9 C8 119.4(5)
C10 C9 H9 122(4)
C8 C9 H9 119(4)
C9 C10 C11 119.7(5)
C9 C10 H10 125(4)
C11 C10 H10 115(4)
N12 C11 C10 122.7(5)
N12 C11 H11 117(4)
C10 C11 H11 120(4)
N12 C13 C8 123.6(5)
N12 C13 C14 116.2(4)
C8 C13 C14 120.1(4)
N1 C14 C5 123.8(5)
N1 C14 C13 116.7(4)
C5 C14 C13 119.5(4)
O13 C15 O12 122.7(4)
O13 C15 O11 121.8(4)
O12 C15 O11 115.5(4)
N21 C22 C23 122.4(4)
N21 C22 H22 111(4)
C23 C22 H22 126(4)
C24 C23 C22 119.3(5)
C24 C23 H23 121(4)
C22 C23 H23 119(4)
C23 C24 C25 119.4(4)
C23 C24 H24 122(4)
C25 C24 H24 119(4)
C34 C25 C24 118.2(4)
C34 C25 C26 118.4(4)
C24 C25 C26 123.4(4)
C27 C26 C25 121.4(5)
C27 C26 H26 123(4)
C25 C26 H26 115(4)
C26 C27 C28 121.3(4)
C26 C27 H27 123(5)
C28 C27 H27 115(5)
C29 C28 C33 116.9(5)
C29 C28 C27 124.2(4)
C33 C28 C27 118.9(4)
C30 C29 C28 119.8(5)
C30 C29 H29 127(4)
C28 C29 H29 113(4)
C29 C30 C31 119.3(5)
C29 C30 H30 123(4)
C31 C30 H30 118(4)
N32 C31 C30 122.9(5)
N32 C31 H31 118(5)
C30 C31 H31 119(5)
N32 C33 C28 123.0(4)
N32 C33 C34 117.7(4)
C28 C33 C34 119.4(4)
N21 C34 C25 121.8(4)
N21 C34 C33 117.6(4)
C25 C34 C33 120.5(4)
N41 C42 C43 122.6(5)
N41 C42 H42 114(3)
C43 C42 H42 123(4)
C44 C43 C42 119.7(5)
C44 C43 H43 123(4)
C42 C43 H43 117(4)
C43 C44 C45 119.8(4)
C43 C44 H44 126(4)
C45 C44 H44 115(4)
C44 C45 C54 116.9(4)
C44 C45 C46 125.0(4)
C54 C45 C46 118.1(4)
C47 C46 C45 121.9(5)
C47 C46 H46 125(4)
C45 C46 H46 113(4)
C46 C47 C48 121.5(5)
C46 C47 H47 120(3)
C48 C47 H47 119(3)
C53 C48 C49 117.5(4)
C53 C48 C47 118.6(5)
C49 C48 C47 123.8(5)
C50 C49 C48 120.1(5)
C50 C49 H49 124(4)
C48 C49 H49 116(4)
C49 C50 C51 119.0(5)
C49 C50 H50 124(4)
C51 C50 H50 117(4)
N52 C51 C50 122.4(5)
N52 C51 H51 118(4)
C50 C51 H51 120(4)
N52 C53 C48 122.2(4)
N52 C53 C54 117.6(4)
C48 C53 C54 120.2(4)
N41 C54 C45 122.7(4)
N41 C54 C53 117.7(4)
C45 C54 C53 119.6(4)
N61 C62 C63 122.9(5)
N61 C62 H62 112(4)
C63 C62 H62 125(4)
C64 C63 C62 119.0(5)
C64 C63 H63 121(4)
C62 C63 H63 120(4)
C63 C64 C65 120.2(5)
C63 C64 H64 122(5)
C65 C64 H64 118(5)
C74 C65 C64 116.7(4)
C74 C65 C66 118.9(4)
C64 C65 C66 124.5(5)
C67 C66 C65 120.9(5)
C67 C66 H66 121(4)
C65 C66 H66 118(4)
C66 C67 C68 122.1(5)
C66 C67 H67 125(4)
C68 C67 H67 113(4)
C69 C68 C73 117.4(4)
C69 C68 C67 124.9(5)
C73 C68 C67 117.7(5)
C70 C69 C68 119.5(5)
C70 C69 H69 117(4)
C68 C69 H69 123(4)
C69 C70 C71 119.7(5)
C69 C70 H70 124(5)
C71 C70 H70 116(5)
N72 C71 C70 122.1(5)
N72 C71 H71 114(4)
C70 C71 H71 124(4)
N72 C73 C68 122.9(4)
N72 C73 C74 116.6(4)
C68 C73 C74 120.4(4)
N61 C74 C65 123.7(4)
N61 C74 C73 116.3(4)
C65 C74 C73 119.9(4)
O23 Cl2 O24 111.2(5)
O23 Cl2 O22 109.6(4)
O24 Cl2 O22 107.0(3)
O23 Cl2 O21 108.1(3)
O24 Cl2 O21 110.1(4)
O22 Cl2 O21 110.8(3)
O34 Cl3 O33 110.9(3)
O34 Cl3 O31 108.2(3)
O33 Cl3 O31 110.7(3)
O34 Cl3 O32 109.7(3)
O33 Cl3 O32 108.9(2)
O31 Cl3 O32 108.4(3)
C80 N80 C81 124.2(14)
C80 N80 C82 117.4(8)
C81 N80 C82 118.5(13)
O80 C80 N80 131.0(11)
O80 C80 H80 119.5
N80 C80 H80 109.5
N80 C81 H81A 115.0
N80 C81 H81B 98.8
H81A C81 H81B 114.3
N80 C81 H81C 107.9
H81A C81 H81C 117.5
H81B C81 H81C 100.9
N80 C82 H82A 113.8
N80 C82 H82B 109.1
H82A C82 H82B 118.5
N80 C82 H82C 111.7
H82A C82 H82C 105.0
H82B C82 H82C 97.3
H1A O1 H1B 114.3

loop_
_geom_bond_atom_site_label_1
_geom_bond_atom_site_label_2
_geom_bond_distance
Cu1 O11 1.933(3)
Cu1 N1 2.013(4)
Cu1 N21 2.039(3)
Cu1 N12 2.045(4)
Cu1 N32 2.215(4)
Cu2 O12 1.938(3)
Cu2 N61 2.029(4)
Cu2 N72 2.030(4)
Cu2 N52 2.036(4)
Cu2 N41 2.258(4)
N1 C2 1.328(6)
N1 C14 1.359(6)
N12 C11 1.332(6)
N12 C13 1.354(6)
N21 C22 1.324(5)
N21 C34 1.363(5)
N32 C31 1.321(6)
N32 C33 1.361(5)
N41 C42 1.330(6)
N41 C54 1.364(5)
N52 C51 1.335(6)
N52 C53 1.367(5)
N61 C62 1.332(6)
N61 C74 1.359(5)
N72 C71 1.333(6)
N72 C73 1.359(6)
O11 C15 1.307(5)
O12 C15 1.305(5)
O13 C15 1.253(5)
C2 C3 1.397(7)
C2 H2 0.89(6)
C3 C4 1.360(8)
C3 H3 0.82(6)
C4 C5 1.402(8)
C4 H4 1.00(6)
C5 C14 1.403(6)
C5 C6 1.439(8)
C6 C7 1.331(9)
C6 H6 0.88(6)
C7 C8 1.437(8)
C7 H7 0.88(6)
C8 C13 1.397(6)
C8 C9 1.415(8)
C9 C10 1.349(8)
C9 H9 0.93(6)
C10 C11 1.406(7)
C10 H10 0.95(6)
C11 H11 0.88(6)
C13 C14 1.439(7)
C22 C23 1.402(7)
C22 H22 0.94(6)
C23 C24 1.366(7)
C23 H23 0.88(6)
C24 C25 1.399(6)
C24 H24 0.96(6)
C25 C34 1.399(6)
C25 C26 1.440(6)
C26 C27 1.345(7)
C26 H26 0.98(6)
C27 C28 1.436(7)
C27 H27 0.82(6)
C28 C29 1.404(7)
C28 C33 1.405(6)
C29 C30 1.366(8)
C29 H29 0.89(6)
C30 C31 1.397(8)
C30 H30 0.90(6)
C31 H31 0.81(6)
C33 C34 1.442(6)
C42 C43 1.397(7)
C42 H42 0.98(6)
C43 C44 1.366(7)
C43 H43 0.93(6)
C44 C45 1.407(7)
C44 H44 0.90(6)
C45 C54 1.417(6)
C45 C46 1.432(7)
C46 C47 1.345(8)
C46 H46 0.91(6)
C47 C48 1.429(7)
C47 H47 1.00(6)
C48 C53 1.401(6)
C48 C49 1.414(7)
C49 C50 1.365(8)
C49 H49 0.89(6)
C50 C51 1.406(7)
C50 H50 0.90(6)
C51 H51 0.85(6)
C53 C54 1.442(6)
C62 C63 1.400(7)
C62 H62 0.93(6)
C63 C64 1.366(8)
C63 H63 0.90(6)
C64 C65 1.407(7)
C64 H64 0.84(6)
C65 C74 1.399(6)
C65 C66 1.438(7)
C66 C67 1.334(8)
C66 H66 0.90(6)
C67 C68 1.441(7)
C67 H67 0.91(6)
C68 C69 1.398(7)
C68 C73 1.405(6)
C69 C70 1.374(7)
C69 H69 0.92(6)
C70 C71 1.396(7)
C70 H70 0.83(6)
C71 H71 0.85(6)
C73 C74 1.430(6)
Cl2 O23 1.382(5)
Cl2 O24 1.398(5)
Cl2 O22 1.416(4)
Cl2 O21 1.419(4)
Cl3 O34 1.417(4)
Cl3 O33 1.424(4)
Cl3 O31 1.424(4)
Cl3 O32 1.431(4)
N80 C80 1.326(15)
N80 C81 1.340(13)
N80 C82 1.472(11)
O80 C80 1.234(13)
C80 H80 1.0562
C81 H81A 0.7699
C81 H81B 0.9179
C81 H81C 0.9392
C82 H82A 1.1154
C82 H82B 1.0291
C82 H82C 0.9267
O1 H1A 0.8026
O1 H1B 0.6622
